data_1544364
loop_
_publ_author_name
'Poojary, D.M.'
'Borade, R.B.'
'Campbell, III, F.L.'
'Clearfield, A.'

_publ_section_title
;
 Crystal structure of silicon pyrophosphate (form I) from powder
 diffraction data
;
_journal_name_full 'Journal of Solid State Chemistry'
_journal_page_first 106
_journal_page_last 112
_journal_volume 112
_journal_year 1994
_chemical_formula_sum 'O7 P2 Si'
_chemical_name_common 'SiP2O7 phase I'
_space_group_IT_number 173
_space_group_name_H-M_alt 'P 63'
_symmetry_space_group_name_Hall 'P 6c'
_symmetry_space_group_name_H-M 'P 63'
_cell_angle_alpha 90
_cell_angle_beta 90
_cell_angle_gamma 120
_cell_formula_units_Z 2
_cell_length_a 4.7158(3)
_cell_length_b 4.7158(3)
_cell_length_c 11.917(1)
_cell_volume 229.51(3)
_cod_data_source_file SiP2O7-I.cif
_cod_data_source_block SiP2O7-phaseI
_cod_original_formula_sum 'Si P2 O7'
_cod_database_code 1544364

loop_
_space_group_symop_operation_xyz
'x, y, z'
'-y, x-y, z'
'-x+y, -x, z'
'-x, -y, z+1/2'
'y, -x+y, z+1/2'
'x-y, x, z+1/2'

loop_
_atom_site_label
_atom_site_occupancy
_atom_site_fract_x
_atom_site_fract_y
_atom_site_fract_z
_atom_site_adp_type
_atom_site_U_iso_or_equiv
_atom_site_type_symbol
Si 1.0 0.000000 0.000000 0.000000 Uiso 0.002000 Si
P1 1.0 0.666667 0.333333 0.394(2) Uiso 0.009000 P
P2 1.0 0.666667 0.333333 0.133(2) Uiso 0.009000 P
O1 1.0 0.859(4) 0.178(3) 0.100(2) Uiso 0.025000 O
O2 1.0 0.667(4) 0.333(3) 0.261(2) Uiso 0.046000 O
O3 1.0 0.930(2) 0.261(4) 0.422(2) Uiso 0.036000 O
